data_4336621
loop_
_publ_author_name
'Nian-Tzu Suen'
'Svilen Bobev'

_publ_section_title
;
 Synthesis and Structural Characterization of RE7Zn21Tt2 (RE = La-Nd; Tt =
 Ge, Sn, and Pb): New Structure Type Among the Polar Intermetallic Phases
;
_journal_name_full 'Inorganic Chemistry'
_journal_page_first 12731
_journal_page_last 12740
_journal_paper_doi 10.1021/ic4019844
_journal_volume 52
_journal_year 2013
_chemical_formula_moiety Ce7Zn21.34Pb1.66
_chemical_formula_sum 'Ce7 Pb1.66 Zn21.34'
_chemical_formula_weight 2720.48
_chemical_name_systematic
; 
 ? 
;
_space_group_IT_number 55
_symmetry_cell_setting orthorhombic
_symmetry_space_group_name_Hall '-P 2 2ab'
_symmetry_space_group_name_H-M 'P b a m'
_atom_sites_solution_primary direct
_atom_sites_solution_secondary difmap
_audit_creation_method SHELXL-97
_cell_angle_alpha 90.00
_cell_angle_beta 90.00
_cell_angle_gamma 90.00
_cell_formula_units_Z 2
_cell_length_a 15.6927(19)
_cell_length_b 17.342(2)
_cell_length_c 4.4985(5)
_cell_measurement_reflns_used 3263
_cell_measurement_temperature 200(2)
_cell_measurement_theta_max 30.64
_cell_measurement_theta_min 2.85
_cell_volume 1224.2(2)
_computing_cell_refinement 'Bruker SAINT'
_computing_data_collection 'Bruker APEX2'
_computing_data_reduction 'Bruker SAINT'
_computing_molecular_graphics 'Bruker SHELXTL'
_computing_publication_material 'Bruker SHELXTL'
_computing_structure_refinement 'SHELXL-97 (Sheldrick, 2008)'
_computing_structure_solution 'SHELXS-97 (Sheldrick, 2008)'
_diffrn_ambient_temperature 200(2)
_diffrn_measured_fraction_theta_full 1.000
_diffrn_measured_fraction_theta_max 1.000
_diffrn_measurement_device_type 'Bruker APEX-II CCD'
_diffrn_measurement_method '\f and \w scans'
_diffrn_radiation_monochromator graphite
_diffrn_radiation_source 'fine-focus sealed tube'
_diffrn_radiation_type MoK\a
_diffrn_radiation_wavelength 0.71073
_diffrn_reflns_av_R_equivalents 0.0374
_diffrn_reflns_av_sigmaI/netI 0.0219
_diffrn_reflns_limit_h_max 18
_diffrn_reflns_limit_h_min -19
_diffrn_reflns_limit_k_max 20
_diffrn_reflns_limit_k_min -21
_diffrn_reflns_limit_l_max 5
_diffrn_reflns_limit_l_min -5
_diffrn_reflns_number 10338
_diffrn_reflns_theta_full 26.35
_diffrn_reflns_theta_max 26.35
_diffrn_reflns_theta_min 1.75
_exptl_absorpt_coefficient_mu 44.515
_exptl_absorpt_correction_T_max 0.2565
_exptl_absorpt_correction_T_min 0.1895
_exptl_absorpt_correction_type multi-scan
_exptl_crystal_colour silver
_exptl_crystal_density_diffrn 7.380
_exptl_crystal_description irregular
_exptl_crystal_F_000 2365
_exptl_crystal_size_max 0.06
_exptl_crystal_size_mid 0.05
_exptl_crystal_size_min 0.04
_refine_diff_density_max 0.947
_refine_diff_density_min -1.101
_refine_diff_density_rms 0.208
_refine_ls_extinction_coef 0.000368(14)
_refine_ls_extinction_expression Fc^*^=kFc[1+0.001xFc^2^\l^3^/sin(2\q)]^-1/4^
_refine_ls_extinction_method SHELXL
_refine_ls_goodness_of_fit_ref 1.139
_refine_ls_matrix_type full
_refine_ls_number_parameters 95
_refine_ls_number_reflns 1423
_refine_ls_number_restraints 0
_refine_ls_restrained_S_all 1.139
_refine_ls_R_factor_all 0.0199
_refine_ls_R_factor_gt 0.0174
_refine_ls_shift/su_max 0.001
_refine_ls_shift/su_mean 0.000
_refine_ls_structure_factor_coef Fsqd
_refine_ls_weighting_details 'calc w=1/[\s^2^(Fo^2^)+(0.0003P)^2^+2.7502P] where P=(Fo^2^+2Fc^2^)/3'
_refine_ls_weighting_scheme calc
_refine_ls_wR_factor_gt 0.0293
_refine_ls_wR_factor_ref 0.0299
_reflns_number_gt 1321
_reflns_number_total 1423
_reflns_threshold_expression >2sigma(I)
_cod_data_source_file ic4019844_si_002_09.cif
_cod_data_source_block CeZnPb
_cod_database_code 4336621

loop_
_symmetry_equiv_pos_as_xyz
'x, y, z'
'-x, -y, z'
'-x+1/2, y+1/2, -z'
'x+1/2, -y+1/2, -z'
'-x, -y, -z'
'x, y, -z'
'x-1/2, -y-1/2, z'
'-x-1/2, y-1/2, z'

loop_
_atom_site_label
_atom_site_type_symbol
_atom_site_fract_x
_atom_site_fract_y
_atom_site_fract_z
_atom_site_U_iso_or_equiv
_atom_site_adp_type
_atom_site_occupancy
_atom_site_symmetry_multiplicity
_atom_site_calc_flag
_atom_site_refinement_flags
Ce1 Ce 0.16990(3) 0.18152(2) 0.5000 0.00521(10) Uani 1 2 d S
Ce2 Ce 0.41556(3) 0.25328(2) 0.5000 0.00924(10) Uani 1 2 d S
Ce3 Ce 0.16253(3) 0.45556(2) 0.0000 0.00536(10) Uani 1 2 d S
Ce4 Ce 0.0000 0.0000 0.5000 0.00761(13) Uani 1 4 d S
Pb1 Pb 0.018436(19) 0.141822(17) 0.0000 0.00662(11) Uani 0.832(2) 2 d SP
Zn1 Zn 0.018436(19) 0.141822(17) 0.0000 0.00662(11) Uani 0.168(2) 2 d SP
Zn2 Zn 0.07407(6) 0.36048(5) 0.5000 0.0110(2) Uani 1 2 d S
Zn3 Zn 0.24906(6) 0.35346(5) 0.5000 0.00991(19) Uani 1 2 d S
Zn4 Zn 0.29839(6) 0.49332(5) 0.5000 0.00992(19) Uani 1 2 d S
Zn5 Zn 0.35187(6) 0.07918(5) 0.5000 0.01000(19) Uani 1 2 d S
Zn6 Zn 0.07971(5) 0.28857(5) 0.0000 0.00917(19) Uani 1 2 d S
Zn7 Zn 0.15945(5) 0.05097(5) 0.0000 0.00864(19) Uani 1 2 d S
Zn8 Zn 0.25734(5) 0.28124(5) 0.0000 0.00730(18) Uani 1 2 d S
Zn9 Zn 0.30582(5) 0.14183(5) 0.0000 0.00776(18) Uani 1 2 d S
Zn10 Zn 0.35523(6) 0.40203(5) 0.0000 0.0115(2) Uani 1 2 d S
Zn11 Zn 0.46645(5) 0.09839(5) 0.0000 0.0100(2) Uani 1 2 d S
Zn12 Zn 0.0000 0.5000 0.5000 0.0111(3) Uani 1 4 d S

loop_
_atom_site_aniso_label
_atom_site_aniso_U_11
_atom_site_aniso_U_22
_atom_site_aniso_U_33
_atom_site_aniso_U_23
_atom_site_aniso_U_13
_atom_site_aniso_U_12
Ce1 0.0062(2) 0.0045(2) 0.0050(2) 0.000 0.000 -0.00047(16)
Ce2 0.0071(2) 0.0119(2) 0.0088(2) 0.000 0.000 -0.00235(17)
Ce3 0.0064(2) 0.0047(2) 0.0049(2) 0.000 0.000 -0.00023(16)
Ce4 0.0088(3) 0.0057(3) 0.0084(3) 0.000 0.000 -0.0016(2)
Pb1 0.00642(18) 0.00524(17) 0.00819(18) 0.000 0.000 -0.00016(12)
Zn1 0.00642(18) 0.00524(17) 0.00819(18) 0.000 0.000 -0.00016(12)
Zn2 0.0164(5) 0.0097(5) 0.0068(4) 0.000 0.000 -0.0039(4)
Zn3 0.0163(5) 0.0065(4) 0.0070(4) 0.000 0.000 0.0026(4)
Zn4 0.0111(4) 0.0114(5) 0.0073(4) 0.000 0.000 -0.0038(4)
Zn5 0.0162(5) 0.0071(4) 0.0067(4) 0.000 0.000 0.0011(4)
Zn6 0.0125(5) 0.0071(4) 0.0079(4) 0.000 0.000 0.0019(3)
Zn7 0.0120(4) 0.0062(4) 0.0077(4) 0.000 0.000 0.0008(4)
Zn8 0.0101(4) 0.0051(4) 0.0067(4) 0.000 0.000 -0.0007(3)
Zn9 0.0089(4) 0.0066(4) 0.0078(4) 0.000 0.000 0.0013(3)
Zn10 0.0129(5) 0.0069(4) 0.0147(5) 0.000 0.000 -0.0007(4)
Zn11 0.0079(4) 0.0099(5) 0.0122(5) 0.000 0.000 -0.0015(3)
Zn12 0.0093(6) 0.0120(7) 0.0119(6) 0.000 0.000 0.0015(5)

loop_
_atom_type_symbol
_atom_type_description
_atom_type_scat_dispersion_real
_atom_type_scat_dispersion_imag
_atom_type_scat_source
Zn Zn 0.2839 1.4301 'International Tables Vol C Tables 4.2.6.8 and 6.1.1.4'
Ce Ce -0.2486 2.6331 'International Tables Vol C Tables 4.2.6.8 and 6.1.1.4'
Pb Pb -3.3944 10.1111 'International Tables Vol C Tables 4.2.6.8 and 6.1.1.4'

loop_
_geom_angle_atom_site_label_1
_geom_angle_atom_site_label_2
_geom_angle_atom_site_label_3
_geom_angle
_geom_angle_site_symmetry_1
_geom_angle_site_symmetry_3
Zn8 Ce1 Zn8 91.07(3) 1_556 .
Zn8 Ce1 Zn9 109.39(2) 1_556 .
Zn8 Ce1 Zn9 47.23(2) . .
Zn8 Ce1 Zn9 47.23(2) 1_556 1_556
Zn8 Ce1 Zn9 109.39(2) . 1_556
Zn9 Ce1 Zn9 90.20(2) . 1_556
Zn8 Ce1 Zn7 84.764(18) 1_556 1_556
Zn8 Ce1 Zn7 155.98(3) . 1_556
Zn9 Ce1 Zn7 112.30(2) . 1_556
Zn9 Ce1 Zn7 51.85(2) 1_556 1_556
Zn8 Ce1 Zn7 155.98(3) 1_556 .
Zn8 Ce1 Zn7 84.764(18) . .
Zn9 Ce1 Zn7 51.85(2) . .
Zn9 Ce1 Zn7 112.30(2) 1_556 .
Zn7 Ce1 Zn7 89.48(2) 1_556 .
Zn8 Ce1 Zn3 47.626(14) 1_556 .
Zn8 Ce1 Zn3 47.626(14) . .
Zn9 Ce1 Zn3 86.66(2) . .
Zn9 Ce1 Zn3 86.66(2) 1_556 .
Zn7 Ce1 Zn3 132.354(15) 1_556 .
Zn7 Ce1 Zn3 132.354(15) . .
Zn8 Ce1 Zn6 111.78(2) 1_556 .
Zn8 Ce1 Zn6 51.73(2) . .
Zn9 Ce1 Zn6 85.752(18) . .
Zn9 Ce1 Zn6 155.35(3) 1_556 .
Zn7 Ce1 Zn6 150.66(3) 1_556 .
Zn7 Ce1 Zn6 83.972(19) . .
Zn3 Ce1 Zn6 68.85(2) . .
Zn8 Ce1 Zn6 51.73(2) 1_556 1_556
Zn8 Ce1 Zn6 111.78(2) . 1_556
Zn9 Ce1 Zn6 155.35(3) . 1_556
Zn9 Ce1 Zn6 85.753(18) 1_556 1_556
Zn7 Ce1 Zn6 83.971(19) 1_556 1_556
Zn7 Ce1 Zn6 150.66(3) . 1_556
Zn3 Ce1 Zn6 68.85(2) . 1_556
Zn6 Ce1 Zn6 87.87(2) . 1_556
Zn8 Ce1 Zn4 118.477(19) 1_556 3_546
Zn8 Ce1 Zn4 118.478(19) . 3_546
Zn9 Ce1 Zn4 71.607(19) . 3_546
Zn9 Ce1 Zn4 71.606(19) 1_556 3_546
Zn7 Ce1 Zn4 46.161(13) 1_556 3_546
Zn7 Ce1 Zn4 46.161(13) . 3_546
Zn3 Ce1 Zn4 148.71(3) . 3_546
Zn6 Ce1 Zn4 129.197(16) . 3_546
Zn6 Ce1 Zn4 129.196(16) 1_556 3_546
Zn8 Ce1 Pb1 154.48(2) 1_556 .
Zn8 Ce1 Pb1 86.699(15) . .
Zn9 Ce1 Pb1 87.501(15) . .
Zn9 Ce1 Pb1 155.41(2) 1_556 .
Zn7 Ce1 Pb1 106.926(18) 1_556 .
Zn7 Ce1 Pb1 49.024(16) . .
Zn3 Ce1 Pb1 117.605(15) . .
Zn6 Ce1 Pb1 48.769(17) . .
Zn6 Ce1 Pb1 105.918(19) 1_556 .
Zn4 Ce1 Pb1 84.470(15) 3_546 .
Zn3 Ce2 Zn2 175.21(3) . 7_665
Zn3 Ce2 Zn5 105.30(3) . .
Zn2 Ce2 Zn5 69.90(3) 7_665 .
Zn3 Ce2 Zn1 95.840(18) . 7_666
Zn2 Ce2 Zn1 87.672(17) 7_665 7_666
Zn5 Ce2 Zn1 132.412(11) . 7_666
Zn3 Ce2 Pb1 95.840(18) . 7_666
Zn2 Ce2 Pb1 87.672(17) 7_665 7_666
Zn5 Ce2 Pb1 132.412(11) . 7_666
Zn1 Ce2 Pb1 0.000(9) 7_666 7_666
Zn3 Ce2 Zn1 95.840(18) . 7_665
Zn2 Ce2 Zn1 87.672(17) 7_665 7_665
Zn5 Ce2 Zn1 132.412(11) . 7_665
Zn1 Ce2 Zn1 85.523(15) 7_666 7_665
Pb1 Ce2 Zn1 85.523(15) 7_666 7_665
Zn3 Ce2 Pb1 95.840(18) . 7_665
Zn2 Ce2 Pb1 87.672(17) 7_665 7_665
Zn5 Ce2 Pb1 132.412(11) . 7_665
Zn1 Ce2 Pb1 85.523(15) 7_666 7_665
Pb1 Ce2 Pb1 85.523(15) 7_666 7_665
Zn1 Ce2 Pb1 0.000(9) 7_665 7_665
Zn3 Ce2 Zn8 46.364(14) . 1_556
Zn2 Ce2 Zn8 131.581(16) 7_665 1_556
Zn5 Ce2 Zn8 84.58(2) . 1_556
Zn1 Ce2 Zn8 80.075(15) 7_666 1_556
Pb1 Ce2 Zn8 80.075(15) 7_666 1_556
Zn1 Ce2 Zn8 136.88(2) 7_665 1_556
Pb1 Ce2 Zn8 136.88(2) 7_665 1_556
Zn3 Ce2 Zn8 46.364(14) . .
Zn2 Ce2 Zn8 131.582(16) 7_665 .
Zn5 Ce2 Zn8 84.58(2) . .
Zn1 Ce2 Zn8 136.88(2) 7_666 .
Pb1 Ce2 Zn8 136.88(2) 7_666 .
Zn1 Ce2 Zn8 80.075(15) 7_665 .
Pb1 Ce2 Zn8 80.075(15) 7_665 .
Zn8 Ce2 Zn8 83.28(2) 1_556 .
Zn3 Ce2 Zn9 83.91(2) . .
Zn2 Ce2 Zn9 92.48(2) 7_665 .
Zn5 Ce2 Zn9 46.143(14) . .
Zn1 Ce2 Zn9 178.224(14) 7_666 .
Pb1 Ce2 Zn9 178.224(14) 7_666 .
Zn1 Ce2 Zn9 96.251(13) 7_665 .
Pb1 Ce2 Zn9 96.251(13) 7_665 .
Zn8 Ce2 Zn9 98.52(2) 1_556 .
Zn8 Ce2 Zn9 43.66(2) . .
Zn3 Ce2 Zn9 83.91(2) . 1_556
Zn2 Ce2 Zn9 92.48(2) 7_665 1_556
Zn5 Ce2 Zn9 46.142(14) . 1_556
Zn1 Ce2 Zn9 96.252(13) 7_666 1_556
Pb1 Ce2 Zn9 96.252(13) 7_666 1_556
Zn1 Ce2 Zn9 178.223(14) 7_665 1_556
Pb1 Ce2 Zn9 178.223(14) 7_665 1_556
Zn8 Ce2 Zn9 43.66(2) 1_556 1_556
Zn8 Ce2 Zn9 98.52(2) . 1_556
Zn9 Ce2 Zn9 81.97(2) . 1_556
Zn3 Ce2 Zn6 136.764(14) . 7_666
Zn2 Ce2 Zn6 45.063(15) 7_665 7_666
Zn5 Ce2 Zn6 91.98(2) . 7_666
Zn1 Ce2 Zn6 47.007(15) 7_666 7_666
Pb1 Ce2 Zn6 47.007(15) 7_666 7_666
Zn1 Ce2 Zn6 101.055(18) 7_665 7_666
Pb1 Ce2 Zn6 101.055(18) 7_665 7_666
Zn8 Ce2 Zn6 98.202(16) 1_556 7_666
Zn8 Ce2 Zn6 176.11(2) . 7_666
Zn9 Ce2 Zn6 132.45(2) . 7_666
Zn9 Ce2 Zn6 80.271(19) 1_556 7_666
Zn5 Ce3 Zn5 92.43(3) 3_556 3
Zn5 Ce3 Zn2 79.09(2) 3_556 .
Zn5 Ce3 Zn2 148.56(3) 3 .
Zn5 Ce3 Zn2 148.56(3) 3_556 1_554
Zn5 Ce3 Zn2 79.09(2) 3 1_554
Zn2 Ce3 Zn2 92.44(3) . 1_554
Zn5 Ce3 Zn10 105.74(2) 3_556 .
Zn5 Ce3 Zn10 105.74(2) 3 .
Zn2 Ce3 Zn10 105.70(2) . .
Zn2 Ce3 Zn10 105.70(2) 1_554 .
Zn5 Ce3 Zn4 114.78(2) 3_556 1_554
Zn5 Ce3 Zn4 52.69(2) 3 1_554
Zn2 Ce3 Zn4 157.22(3) . 1_554
Zn2 Ce3 Zn4 84.068(18) 1_554 1_554
Zn10 Ce3 Zn4 54.354(18) . 1_554
Zn5 Ce3 Zn4 52.69(2) 3_556 .
Zn5 Ce3 Zn4 114.78(2) 3 .
Zn2 Ce3 Zn4 84.068(19) . .
Zn2 Ce3 Zn4 157.22(3) 1_554 .
Zn10 Ce3 Zn4 54.353(18) . .
Zn4 Ce3 Zn4 90.48(3) 1_554 .
Zn5 Ce3 Zn3 158.15(3) 3_556 1_554
Zn5 Ce3 Zn3 84.439(19) 3 1_554
Zn2 Ce3 Zn3 114.06(2) . 1_554
Zn2 Ce3 Zn3 51.87(2) 1_554 1_554
Zn10 Ce3 Zn3 54.988(17) . 1_554
Zn4 Ce3 Zn3 47.39(2) 1_554 1_554
Zn4 Ce3 Zn3 109.34(2) . 1_554
Zn5 Ce3 Zn3 84.439(19) 3_556 .
Zn5 Ce3 Zn3 158.15(3) 3 .
Zn2 Ce3 Zn3 51.87(2) . .
Zn2 Ce3 Zn3 114.06(2) 1_554 .
Zn10 Ce3 Zn3 54.989(17) . .
Zn4 Ce3 Zn3 109.34(2) 1_554 .
Zn4 Ce3 Zn3 47.39(2) . .
Zn3 Ce3 Zn3 90.46(3) 1_554 .
Zn5 Ce3 Zn6 126.735(18) 3_556 .
Zn5 Ce3 Zn6 126.735(18) 3 .
Zn2 Ce3 Zn6 48.290(14) . .
Zn2 Ce3 Zn6 48.290(14) 1_554 .
Zn10 Ce3 Zn6 97.10(2) . .
Zn4 Ce3 Zn6 117.66(2) 1_554 .
Zn4 Ce3 Zn6 117.657(19) . .
Zn3 Ce3 Zn6 70.46(2) 1_554 .
Zn3 Ce3 Zn6 70.46(2) . .
Zn5 Ce3 Zn11 54.641(17) 3_556 3
Zn5 Ce3 Zn11 54.641(17) 3 3
Zn2 Ce3 Zn11 97.35(2) . 3
Zn2 Ce3 Zn11 97.35(2) 1_554 3
Zn10 Ce3 Zn11 146.32(3) . 3
Zn4 Ce3 Zn11 105.42(2) 1_554 3
Zn4 Ce3 Zn11 105.42(2) . 3
Zn3 Ce3 Zn11 134.745(13) 1_554 3
Zn3 Ce3 Zn11 134.745(13) . 3
Zn6 Ce3 Zn11 116.58(3) . 3
Zn5 Ce3 Zn11 97.52(2) 3_556 7_565
Zn5 Ce3 Zn11 97.52(2) 3 7_565
Zn2 Ce3 Zn11 54.528(17) . 7_565
Zn2 Ce3 Zn11 54.528(17) 1_554 7_565
Zn10 Ce3 Zn11 146.02(3) . 7_565
Zn4 Ce3 Zn11 134.758(13) 1_554 7_565
Zn4 Ce3 Zn11 134.758(13) . 7_565
Zn3 Ce3 Zn11 104.33(2) 1_554 7_565
Zn3 Ce3 Zn11 104.33(2) . 7_565
Zn6 Ce3 Zn11 48.92(2) . 7_565
Zn11 Ce3 Zn11 67.66(3) 3 7_565
Zn4 Ce4 Zn4 180.0 7_565 3_546
Zn4 Ce4 Pb1 93.412(13) 7_565 .
Zn4 Ce4 Pb1 86.588(13) 3_546 .
Zn4 Ce4 Zn1 86.588(13) 7_565 5
Zn4 Ce4 Zn1 93.412(13) 3_546 5
Pb1 Ce4 Zn1 95.506(12) . 5
Zn4 Ce4 Zn1 93.412(13) 7_565 1_556
Zn4 Ce4 Zn1 86.588(13) 3_546 1_556
Pb1 Ce4 Zn1 84.494(12) . 1_556
Zn1 Ce4 Zn1 180.000(13) 5 1_556
Zn4 Ce4 Pb1 93.412(13) 7_565 1_556
Zn4 Ce4 Pb1 86.588(13) 3_546 1_556
Pb1 Ce4 Pb1 84.494(12) . 1_556
Zn1 Ce4 Pb1 180.000(13) 5 1_556
Zn1 Ce4 Pb1 0.000(13) 1_556 1_556
Zn4 Ce4 Pb1 86.588(13) 7_565 5
Zn4 Ce4 Pb1 93.412(13) 3_546 5
Pb1 Ce4 Pb1 95.506(12) . 5
Zn1 Ce4 Pb1 0.000(7) 5 5
Zn1 Ce4 Pb1 180.000(7) 1_556 5
Pb1 Ce4 Pb1 180.000(7) 1_556 5
Zn4 Ce4 Zn1 86.588(13) 7_565 5_556
Zn4 Ce4 Zn1 93.412(13) 3_546 5_556
Pb1 Ce4 Zn1 180.0 . 5_556
Zn1 Ce4 Zn1 84.494(12) 5 5_556
Zn1 Ce4 Zn1 95.506(12) 1_556 5_556
Pb1 Ce4 Zn1 95.506(12) 1_556 5_556
Pb1 Ce4 Zn1 84.494(12) 5 5_556
Zn4 Ce4 Pb1 86.588(13) 7_565 5_556
Zn4 Ce4 Pb1 93.412(13) 3_546 5_556
Pb1 Ce4 Pb1 180.0 . 5_556
Zn1 Ce4 Pb1 84.494(12) 5 5_556
Zn1 Ce4 Pb1 95.506(12) 1_556 5_556
Pb1 Ce4 Pb1 95.506(12) 1_556 5_556
Pb1 Ce4 Pb1 84.494(12) 5 5_556
Zn1 Ce4 Pb1 0.000(13) 5_556 5_556
Zn4 Ce4 Zn7 44.805(13) 7_565 5
Zn4 Ce4 Zn7 135.195(13) 3_546 5
Pb1 Ce4 Zn7 79.299(13) . 5
Zn1 Ce4 Zn7 46.864(14) 5 5
Zn1 Ce4 Zn7 133.136(14) 1_556 5
Pb1 Ce4 Zn7 133.136(14) 1_556 5
Pb1 Ce4 Zn7 46.864(14) 5 5
Zn1 Ce4 Zn7 100.701(13) 5_556 5
Pb1 Ce4 Zn7 100.701(13) 5_556 5
Zn4 Ce4 Zn7 135.195(13) 7_565 1_556
Zn4 Ce4 Zn7 44.805(13) 3_546 1_556
Pb1 Ce4 Zn7 100.701(13) . 1_556
Zn1 Ce4 Zn7 133.136(14) 5 1_556
Zn1 Ce4 Zn7 46.864(14) 1_556 1_556
Pb1 Ce4 Zn7 46.864(14) 1_556 1_556
Pb1 Ce4 Zn7 133.136(14) 5 1_556
Zn1 Ce4 Zn7 79.299(13) 5_556 1_556
Pb1 Ce4 Zn7 79.299(13) 5_556 1_556
Zn7 Ce4 Zn7 180.000(19) 5 1_556
Zn10 Pb1 Zn7 128.01(3) 7_565 .
Zn10 Pb1 Zn6 127.23(3) 7_565 .
Zn7 Pb1 Zn6 104.75(3) . .
Zn10 Pb1 Ce2 71.889(17) 7_565 7_565
Zn7 Pb1 Ce2 135.682(9) . 7_565
Zn6 Pb1 Ce2 70.034(17) . 7_565
Zn10 Pb1 Ce2 71.889(17) 7_565 7_564
Zn7 Pb1 Ce2 135.682(9) . 7_564
Zn6 Pb1 Ce2 70.034(17) . 7_564
Ce2 Pb1 Ce2 85.522(15) 7_565 7_564
Zn10 Pb1 Ce4 73.013(14) 7_565 1_554
Zn7 Pb1 Ce4 69.149(14) . 1_554
Zn6 Pb1 Ce4 135.914(8) . 1_554
Ce2 Pb1 Ce4 144.890(13) 7_565 1_554
Ce2 Pb1 Ce4 84.554(11) 7_564 1_554
Zn10 Pb1 Ce4 73.013(14) 7_565 .
Zn7 Pb1 Ce4 69.149(14) . .
Zn6 Pb1 Ce4 135.914(8) . .
Ce2 Pb1 Ce4 84.554(10) 7_565 .
Ce2 Pb1 Ce4 144.890(13) 7_564 .
Ce4 Pb1 Ce4 84.495(12) 1_554 .
Zn10 Pb1 Ce1 137.729(7) 7_565 .
Zn7 Pb1 Ce1 62.637(15) . .
Zn6 Pb1 Ce1 63.654(15) . .
Ce2 Pb1 Ce1 77.095(12) 7_565 .
Ce2 Pb1 Ce1 133.630(15) 7_564 .
Ce4 Pb1 Ce1 131.685(12) 1_554 .
Ce4 Pb1 Ce1 76.148(9) . .
Zn10 Pb1 Ce1 137.729(7) 7_565 1_554
Zn7 Pb1 Ce1 62.636(15) . 1_554
Zn6 Pb1 Ce1 63.655(15) . 1_554
Ce2 Pb1 Ce1 133.631(14) 7_565 1_554
Ce2 Pb1 Ce1 77.095(12) 7_564 1_554
Ce4 Pb1 Ce1 76.148(9) 1_554 1_554
Ce4 Pb1 Ce1 131.684(12) . 1_554
Ce1 Pb1 Ce1 84.539(15) . 1_554
Zn6 Zn2 Zn6 121.87(5) . 1_556
Zn6 Zn2 Zn12 116.85(3) . .
Zn6 Zn2 Zn12 116.85(3) 1_556 .
Zn6 Zn2 Zn3 86.80(3) . .
Zn6 Zn2 Zn3 86.80(3) 1_556 .
Zn12 Zn2 Zn3 118.20(4) . .
Zn6 Zn2 Zn11 57.43(2) . 7_565
Zn6 Zn2 Zn11 144.75(4) 1_556 7_565
Zn12 Zn2 Zn11 61.73(2) . 7_565
Zn3 Zn2 Zn11 126.32(2) . 7_565
Zn6 Zn2 Zn11 144.76(4) . 7_566
Zn6 Zn2 Zn11 57.43(2) 1_556 7_566
Zn12 Zn2 Zn11 61.73(2) . 7_566
Zn3 Zn2 Zn11 126.32(2) . 7_566
Zn11 Zn2 Zn11 101.64(4) 7_565 7_566
Zn6 Zn2 Ce3 150.72(4) . 1_556
Zn6 Zn2 Ce3 67.05(2) 1_556 1_556
Zn12 Zn2 Ce3 73.49(2) . 1_556
Zn3 Zn2 Ce3 65.06(2) . 1_556
Zn11 Zn2 Ce3 133.54(4) 7_565 1_556
Zn11 Zn2 Ce3 64.50(2) 7_566 1_556
Zn6 Zn2 Ce3 67.05(2) . .
Zn6 Zn2 Ce3 150.72(4) 1_556 .
Zn12 Zn2 Ce3 73.49(2) . .
Zn3 Zn2 Ce3 65.06(2) . .
Zn11 Zn2 Ce3 64.50(2) 7_565 .
Zn11 Zn2 Ce3 133.54(4) 7_566 .
Ce3 Zn2 Ce3 92.44(3) 1_556 .
Zn6 Zn2 Ce2 74.09(3) . 7_565
Zn6 Zn2 Ce2 74.09(3) 1_556 7_565
Zn12 Zn2 Ce2 102.76(3) . 7_565
Zn3 Zn2 Ce2 139.05(4) . 7_565
Zn11 Zn2 Ce2 72.35(2) 7_565 7_565
Zn11 Zn2 Ce2 72.35(2) 7_566 7_565
Ce3 Zn2 Ce2 132.689(14) 1_556 7_565
Ce3 Zn2 Ce2 132.690(15) . 7_565
Zn6 Zn2 Ce1 63.19(2) . .
Zn6 Zn2 Ce1 63.19(2) 1_556 .
Zn12 Zn2 Ce1 179.81(3) . .
Zn3 Zn2 Ce1 61.61(3) . .
Zn11 Zn2 Ce1 118.36(2) 7_565 .
Zn11 Zn2 Ce1 118.36(2) 7_566 .
Ce3 Zn2 Ce1 106.38(2) 1_556 .
Ce3 Zn2 Ce1 106.38(2) . .
Ce2 Zn2 Ce1 77.44(2) 7_565 .
Zn4 Zn3 Zn8 116.59(3) . .
Zn4 Zn3 Zn8 116.59(3) . 1_556
Zn8 Zn3 Zn8 121.52(5) . 1_556
Zn4 Zn3 Zn2 105.17(4) . .
Zn8 Zn3 Zn2 94.12(3) . .
Zn8 Zn3 Zn2 94.12(3) 1_556 .
Zn4 Zn3 Zn10 63.40(2) . .
Zn8 Zn3 Zn10 55.93(2) . .
Zn8 Zn3 Zn10 141.51(4) 1_556 .
Zn2 Zn3 Zn10 123.83(2) . .
Zn4 Zn3 Zn10 63.40(2) . 1_556
Zn8 Zn3 Zn10 141.51(4) . 1_556
Zn8 Zn3 Zn10 55.93(2) 1_556 1_556
Zn2 Zn3 Zn10 123.83(2) . 1_556
Zn10 Zn3 Zn10 100.61(4) . 1_556
Zn4 Zn3 Ce2 105.92(4) . .
Zn8 Zn3 Ce2 71.88(3) . .
Zn8 Zn3 Ce2 71.88(3) 1_556 .
Zn2 Zn3 Ce2 148.92(4) . .
Zn10 Zn3 Ce2 71.63(2) . .
Zn10 Zn3 Ce2 71.63(2) 1_556 .
Zn4 Zn3 Ce3 66.29(2) . 1_556
Zn8 Zn3 Ce3 155.87(4) . 1_556
Zn8 Zn3 Ce3 70.96(2) 1_556 1_556
Zn2 Zn3 Ce3 63.07(2) . 1_556
Zn10 Zn3 Ce3 129.02(3) . 1_556
Zn10 Zn3 Ce3 62.42(2) 1_556 1_556
Ce2 Zn3 Ce3 131.785(16) . 1_556
Zn4 Zn3 Ce3 66.29(2) . .
Zn8 Zn3 Ce3 70.96(2) . .
Zn8 Zn3 Ce3 155.87(4) 1_556 .
Zn2 Zn3 Ce3 63.07(2) . .
Zn10 Zn3 Ce3 62.42(2) . .
Zn10 Zn3 Ce3 129.01(3) 1_556 .
Ce2 Zn3 Ce3 131.785(16) . .
Ce3 Zn3 Ce3 90.46(3) 1_556 .
Zn4 Zn3 Ce1 175.09(4) . .
Zn8 Zn3 Ce1 64.59(2) . .
Zn8 Zn3 Ce1 64.59(2) 1_556 .
Zn2 Zn3 Ce1 69.92(3) . .
Zn10 Zn3 Ce1 119.02(2) . .
Zn10 Zn3 Ce1 119.02(2) 1_556 .
Ce2 Zn3 Ce1 78.99(2) . .
Ce3 Zn3 Ce1 110.55(2) 1_556 .
Ce3 Zn3 Ce1 110.55(2) . .
Zn3 Zn4 Zn7 116.91(2) . 3_556
Zn3 Zn4 Zn7 116.91(2) . 3
Zn7 Zn4 Zn7 123.88(5) 3_556 3
Zn3 Zn4 Zn5 104.57(4) . 3_556
Zn7 Zn4 Zn5 90.57(3) 3_556 3_556
Zn7 Zn4 Zn5 90.57(3) 3 3_556
Zn3 Zn4 Zn10 64.67(3) . 1_556
Zn7 Zn4 Zn10 56.52(2) 3_556 1_556
Zn7 Zn4 Zn10 145.20(4) 3 1_556
Zn5 Zn4 Zn10 123.58(2) 3_556 1_556
Zn3 Zn4 Zn10 64.67(3) . .
Zn7 Zn4 Zn10 145.20(4) 3_556 .
Zn7 Zn4 Zn10 56.52(2) 3 .
Zn5 Zn4 Zn10 123.58(2) 3_556 .
Zn10 Zn4 Zn10 102.13(4) 1_556 .
Zn3 Zn4 Ce3 66.32(2) . .
Zn7 Zn4 Ce3 151.93(4) 3_556 .
Zn7 Zn4 Ce3 68.23(2) 3 .
Zn5 Zn4 Ce3 62.69(2) 3_556 .
Zn10 Zn4 Ce3 130.30(3) 1_556 .
Zn10 Zn4 Ce3 62.75(2) . .
Zn3 Zn4 Ce3 66.32(2) . 1_556
Zn7 Zn4 Ce3 68.23(2) 3_556 1_556
Zn7 Zn4 Ce3 151.94(4) 3 1_556
Zn5 Zn4 Ce3 62.69(2) 3_556 1_556
Zn10 Zn4 Ce3 62.75(2) 1_556 1_556
Zn10 Zn4 Ce3 130.30(3) . 1_556
Ce3 Zn4 Ce3 90.48(3) . 1_556
Zn3 Zn4 Ce4 109.80(4) . 3_556
Zn7 Zn4 Ce4 74.11(3) 3_556 3_556
Zn7 Zn4 Ce4 74.11(3) 3 3_556
Zn5 Zn4 Ce4 145.63(4) 3_556 3_556
Zn10 Zn4 Ce4 73.25(2) 1_556 3_556
Zn10 Zn4 Ce4 73.25(2) . 3_556
Ce3 Zn4 Ce4 132.860(15) . 3_556
Ce3 Zn4 Ce4 132.860(15) 1_556 3_556
Zn3 Zn4 Ce1 170.97(4) . 3_556
Zn7 Zn4 Ce1 64.73(2) 3_556 3_556
Zn7 Zn4 Ce1 64.73(2) 3 3_556
Zn5 Zn4 Ce1 66.40(3) 3_556 3_556
Zn10 Zn4 Ce1 119.65(2) 1_556 3_556
Zn10 Zn4 Ce1 119.65(2) . 3_556
Ce3 Zn4 Ce1 107.81(2) . 3_556
Ce3 Zn4 Ce1 107.81(2) 1_556 3_556
Ce4 Zn4 Ce1 79.23(2) 3_556 3_556
Zn9 Zn5 Zn9 119.77(5) 1_556 .
Zn9 Zn5 Zn12 116.86(3) 1_556 3_546
Zn9 Zn5 Zn12 116.86(3) . 3_546
Zn9 Zn5 Zn4 89.32(3) 1_556 3_546
Zn9 Zn5 Zn4 89.32(3) . 3_546
Zn12 Zn5 Zn4 117.15(4) 3_546 3_546
Zn9 Zn5 Zn11 142.70(4) 1_556 .
Zn9 Zn5 Zn11 56.85(2) . .
Zn12 Zn5 Zn11 61.60(2) 3_546 .
Zn4 Zn5 Zn11 125.86(2) 3_546 .
Zn9 Zn5 Zn11 56.85(2) 1_556 1_556
Zn9 Zn5 Zn11 142.70(4) . 1_556
Zn12 Zn5 Zn11 61.60(2) 3_546 1_556
Zn4 Zn5 Zn11 125.86(2) 3_546 1_556
Zn11 Zn5 Zn11 101.77(4) . 1_556
Zn9 Zn5 Ce3 153.11(4) 1_556 3_545
Zn9 Zn5 Ce3 69.08(2) . 3_545
Zn12 Zn5 Ce3 73.287(19) 3_546 3_545
Zn4 Zn5 Ce3 64.61(2) 3_546 3_545
Zn11 Zn5 Ce3 64.143(19) . 3_545
Zn11 Zn5 Ce3 133.17(3) 1_556 3_545
Zn9 Zn5 Ce3 69.08(2) 1_556 3_546
Zn9 Zn5 Ce3 153.11(4) . 3_546
Zn12 Zn5 Ce3 73.287(19) 3_546 3_546
Zn4 Zn5 Ce3 64.61(2) 3_546 3_546
Zn11 Zn5 Ce3 133.17(3) . 3_546
Zn11 Zn5 Ce3 64.143(19) 1_556 3_546
Ce3 Zn5 Ce3 92.43(3) 3_545 3_546
Zn9 Zn5 Ce2 71.98(3) 1_556 .
Zn9 Zn5 Ce2 71.98(3) . .
Zn12 Zn5 Ce2 102.25(3) 3_546 .
Zn4 Zn5 Ce2 140.59(4) 3_546 .
Zn11 Zn5 Ce2 72.30(2) . .
Zn11 Zn5 Ce2 72.30(2) 1_556 .
Ce3 Zn5 Ce2 132.536(15) 3_545 .
Ce3 Zn5 Ce2 132.536(15) 3_546 .
Zn9 Zn5 Ce1 62.84(2) 1_556 .
Zn9 Zn5 Ce1 62.84(2) . .
Zn12 Zn5 Ce1 178.71(3) 3_546 .
Zn4 Zn5 Ce1 64.13(3) 3_546 .
Zn11 Zn5 Ce1 117.79(2) . .
Zn11 Zn5 Ce1 117.79(2) 1_556 .
Ce3 Zn5 Ce1 107.56(2) 3_545 .
Ce3 Zn5 Ce1 107.56(2) 3_546 .
Ce2 Zn5 Ce1 76.46(2) . .
Zn2 Zn6 Zn2 121.87(5) 1_554 .
Zn2 Zn6 Zn11 67.54(3) 1_554 7_565
Zn2 Zn6 Zn11 67.54(3) . 7_565
Zn2 Zn6 Pb1 116.17(3) 1_554 .
Zn2 Zn6 Pb1 116.18(3) . .
Zn11 Zn6 Pb1 117.11(4) 7_565 .
Zn2 Zn6 Zn8 93.24(3) 1_554 .
Zn2 Zn6 Zn8 93.24(3) . .
Zn11 Zn6 Zn8 134.81(4) 7_565 .
Pb1 Zn6 Zn8 108.08(3) . .
Zn2 Zn6 Ce3 64.66(3) 1_554 .
Zn2 Zn6 Ce3 64.66(3) . .
Zn11 Zn6 Ce3 66.36(3) 7_565 .
Pb1 Zn6 Ce3 176.53(3) . .
Zn8 Zn6 Ce3 68.44(3) . .
Zn2 Zn6 Ce1 154.03(4) 1_554 .
Zn2 Zn6 Ce1 71.70(2) . .
Zn11 Zn6 Ce1 135.851(13) 7_565 .
Pb1 Zn6 Ce1 67.576(18) . .
Zn8 Zn6 Ce1 62.47(2) . .
Ce3 Zn6 Ce1 110.11(2) . .
Zn2 Zn6 Ce1 71.70(2) 1_554 1_554
Zn2 Zn6 Ce1 154.03(4) . 1_554
Zn11 Zn6 Ce1 135.852(13) 7_565 1_554
Pb1 Zn6 Ce1 67.576(18) . 1_554
Zn8 Zn6 Ce1 62.47(2) . 1_554
Ce3 Zn6 Ce1 110.11(2) . 1_554
Ce1 Zn6 Ce1 87.87(2) . 1_554
Zn2 Zn6 Ce2 60.85(2) 1_554 7_564
Zn2 Zn6 Ce2 129.61(4) . 7_564
Zn11 Zn6 Ce2 70.06(2) 7_565 7_564
Pb1 Zn6 Ce2 62.958(17) . 7_564
Zn8 Zn6 Ce2 136.604(16) . 7_564
Ce3 Zn6 Ce2 119.41(2) . 7_564
Ce1 Zn6 Ce2 130.48(3) . 7_564
Ce1 Zn6 Ce2 75.900(15) 1_554 7_564
Zn2 Zn6 Ce2 129.61(4) 1_554 7_565
Zn2 Zn6 Ce2 60.85(2) . 7_565
Zn11 Zn6 Ce2 70.06(2) 7_565 7_565
Pb1 Zn6 Ce2 62.958(17) . 7_565
Zn8 Zn6 Ce2 136.604(16) . 7_565
Ce3 Zn6 Ce2 119.41(2) . 7_565
Ce1 Zn6 Ce2 75.900(15) . 7_565
Ce1 Zn6 Ce2 130.48(3) 1_554 7_565
Ce2 Zn6 Ce2 80.09(2) 7_564 7_565
Zn4 Zn7 Zn4 123.88(5) 3_545 3_546
Zn4 Zn7 Zn10 68.43(3) 3_545 3_545
Zn4 Zn7 Zn10 68.43(3) 3_546 3_545
Zn4 Zn7 Pb1 116.04(3) 3_545 .
Zn4 Zn7 Pb1 116.04(3) 3_546 .
Zn10 Zn7 Pb1 120.35(4) 3_545 .
Zn4 Zn7 Zn9 90.45(3) 3_545 .
Zn4 Zn7 Zn9 90.45(3) 3_546 .
Zn10 Zn7 Zn9 129.55(4) 3_545 .
Pb1 Zn7 Zn9 110.10(3) . .
Zn4 Zn7 Ce1 69.11(2) 3_545 1_554
Zn4 Zn7 Ce1 152.35(4) 3_546 1_554
Zn10 Zn7 Ce1 135.252(12) 3_545 1_554
Pb1 Zn7 Ce1 68.340(18) . 1_554
Zn9 Zn7 Ce1 63.70(2) . 1_554
Zn4 Zn7 Ce1 152.35(4) 3_545 .
Zn4 Zn7 Ce1 69.11(2) 3_546 .
Zn10 Zn7 Ce1 135.253(12) 3_545 .
Pb1 Zn7 Ce1 68.339(18) . .
Zn9 Zn7 Ce1 63.70(2) . .
Ce1 Zn7 Ce1 89.48(2) 1_554 .
Zn4 Zn7 Ce3 64.96(3) 3_545 3_545
Zn4 Zn7 Ce3 64.96(3) 3_546 3_545
Zn10 Zn7 Ce3 64.46(3) 3_545 3_545
Pb1 Zn7 Ce3 175.19(3) . 3_545
Zn9 Zn7 Ce3 65.09(3) . 3_545
Ce1 Zn7 Ce3 108.48(2) 1_554 3_545
Ce1 Zn7 Ce3 108.48(2) . 3_545
Zn4 Zn7 Ce4 61.08(2) 3_545 1_554
Zn4 Zn7 Ce4 131.12(4) 3_546 1_554
Zn10 Zn7 Ce4 71.52(2) 3_545 1_554
Pb1 Zn7 Ce4 63.986(17) . 1_554
Zn9 Zn7 Ce4 137.468(14) . 1_554
Ce1 Zn7 Ce4 76.221(13) 1_554 1_554
Ce1 Zn7 Ce4 132.22(3) . 1_554
Ce3 Zn7 Ce4 119.299(19) 3_545 1_554
Zn4 Zn7 Ce4 131.12(4) 3_545 .
Zn4 Zn7 Ce4 61.08(2) 3_546 .
Zn10 Zn7 Ce4 71.52(2) 3_545 .
Pb1 Zn7 Ce4 63.986(17) . .
Zn9 Zn7 Ce4 137.468(13) . .
Ce1 Zn7 Ce4 132.22(3) 1_554 .
Ce1 Zn7 Ce4 76.221(13) . .
Ce3 Zn7 Ce4 119.30(2) 3_545 .
Ce4 Zn7 Ce4 80.57(2) 1_554 .
Zn9 Zn8 Zn3 118.60(2) . .
Zn9 Zn8 Zn3 118.60(2) . 1_554
Zn3 Zn8 Zn3 121.52(5) . 1_554
Zn9 Zn8 Zn10 126.28(4) . .
Zn3 Zn8 Zn10 68.78(3) . .
Zn3 Zn8 Zn10 68.78(3) 1_554 .
Zn9 Zn8 Zn6 110.08(4) . .
Zn3 Zn8 Zn6 85.84(3) . .
Zn3 Zn8 Zn6 85.84(3) 1_554 .
Zn10 Zn8 Zn6 123.64(4) . .
Zn9 Zn8 Ce1 66.88(2) . .
Zn3 Zn8 Ce1 67.79(2) . .
Zn3 Zn8 Ce1 150.16(4) 1_554 .
Zn10 Zn8 Ce1 134.425(13) . .
Zn6 Zn8 Ce1 65.80(2) . .
Zn9 Zn8 Ce1 66.87(2) . 1_554
Zn3 Zn8 Ce1 150.16(4) . 1_554
Zn3 Zn8 Ce1 67.79(2) 1_554 1_554
Zn10 Zn8 Ce1 134.426(13) . 1_554
Zn6 Zn8 Ce1 65.80(2) . 1_554
Ce1 Zn8 Ce1 91.07(3) . 1_554
Zn9 Zn8 Ce3 171.26(4) . .
Zn3 Zn8 Ce3 62.73(2) . .
Zn3 Zn8 Ce3 62.73(2) 1_554 .
Zn10 Zn8 Ce3 62.46(3) . .
Zn6 Zn8 Ce3 61.18(2) . .
Ce1 Zn8 Ce3 107.46(2) . .
Ce1 Zn8 Ce3 107.46(2) 1_554 .
Zn9 Zn8 Ce2 69.10(2) . .
Zn3 Zn8 Ce2 61.76(2) . .
Zn3 Zn8 Ce2 133.34(4) 1_554 .
Zn10 Zn8 Ce2 71.44(2) . .
Zn6 Zn8 Ce2 137.666(13) . .
Ce1 Zn8 Ce2 76.500(14) . .
Ce1 Zn8 Ce2 135.64(3) 1_554 .
Ce3 Zn8 Ce2 116.90(2) . .
Zn9 Zn8 Ce2 69.10(2) . 1_554
Zn3 Zn8 Ce2 133.35(4) . 1_554
Zn3 Zn8 Ce2 61.76(2) 1_554 1_554
Zn10 Zn8 Ce2 71.45(2) . 1_554
Zn6 Zn8 Ce2 137.666(13) . 1_554
Ce1 Zn8 Ce2 135.64(3) . 1_554
Ce1 Zn8 Ce2 76.499(14) 1_554 1_554
Ce3 Zn8 Ce2 116.90(2) . 1_554
Ce2 Zn8 Ce2 83.28(2) . 1_554
Zn8 Zn9 Zn5 118.81(2) . .
Zn8 Zn9 Zn5 118.81(2) . 1_554
Zn5 Zn9 Zn5 119.76(5) . 1_554
Zn8 Zn9 Zn11 124.11(4) . .
Zn5 Zn9 Zn11 67.30(3) . .
Zn5 Zn9 Zn11 67.30(3) 1_554 .
Zn8 Zn9 Zn7 106.98(4) . .
Zn5 Zn9 Zn7 89.59(3) . .
Zn5 Zn9 Zn7 89.59(3) 1_554 .
Zn11 Zn9 Zn7 128.91(4) . .
Zn8 Zn9 Ce1 65.90(2) . 1_554
Zn5 Zn9 Ce1 152.87(4) . 1_554
Zn5 Zn9 Ce1 70.40(2) 1_554 1_554
Zn11 Zn9 Ce1 134.885(12) . 1_554
Zn7 Zn9 Ce1 64.45(2) . 1_554
Zn8 Zn9 Ce1 65.90(2) . .
Zn5 Zn9 Ce1 70.40(2) . .
Zn5 Zn9 Ce1 152.87(4) 1_554 .
Zn11 Zn9 Ce1 134.885(12) . .
Zn7 Zn9 Ce1 64.45(2) . .
Ce1 Zn9 Ce1 90.20(2) 1_554 .
Zn8 Zn9 Ce3 171.27(4) . 3_545
Zn5 Zn9 Ce3 62.92(2) . 3_545
Zn5 Zn9 Ce3 62.92(2) 1_554 3_545
Zn11 Zn9 Ce3 64.62(3) . 3_545
Zn7 Zn9 Ce3 64.29(3) . 3_545
Ce1 Zn9 Ce3 108.44(2) 1_554 3_545
Ce1 Zn9 Ce3 108.44(2) . 3_545
Zn8 Zn9 Ce2 67.24(2) . 1_554
Zn5 Zn9 Ce2 131.55(4) . 1_554
Zn5 Zn9 Ce2 61.88(2) 1_554 1_554
Zn11 Zn9 Ce2 71.35(2) . 1_554
Zn7 Zn9 Ce2 137.131(14) . 1_554
Ce1 Zn9 Ce2 75.556(15) 1_554 1_554
Ce1 Zn9 Ce2 132.83(3) . 1_554
Ce3 Zn9 Ce2 118.73(2) 3_545 1_554
Zn8 Zn9 Ce2 67.24(2) . .
Zn5 Zn9 Ce2 61.87(2) . .
Zn5 Zn9 Ce2 131.55(4) 1_554 .
Zn11 Zn9 Ce2 71.35(2) . .
Zn7 Zn9 Ce2 137.131(14) . .
Ce1 Zn9 Ce2 132.83(3) 1_554 .
Ce1 Zn9 Ce2 75.556(15) . .
Ce3 Zn9 Ce2 118.73(2) 3_545 .
Ce2 Zn9 Ce2 81.97(2) 1_554 .
Zn8 Zn10 Zn7 138.65(4) . 3
Zn8 Zn10 Zn1 109.72(4) . 7_665
Zn7 Zn10 Zn1 111.63(4) 3 7_665
Zn8 Zn10 Pb1 109.72(4) . 7_665
Zn7 Zn10 Pb1 111.63(4) 3 7_665
Zn1 Zn10 Pb1 0.000(13) 7_665 7_665
Zn8 Zn10 Zn4 105.02(3) . .
Zn7 Zn10 Zn4 55.06(2) 3 .
Zn1 Zn10 Zn4 116.84(3) 7_665 .
Pb1 Zn10 Zn4 116.84(3) 7_665 .
Zn8 Zn10 Zn4 105.02(3) . 1_554
Zn7 Zn10 Zn4 55.06(2) 3 1_554
Zn1 Zn10 Zn4 116.84(3) 7_665 1_554
Pb1 Zn10 Zn4 116.84(3) 7_665 1_554
Zn4 Zn10 Zn4 102.13(4) . 1_554
Zn8 Zn10 Zn3 55.29(2) . 1_554
Zn7 Zn10 Zn3 103.67(3) 3 1_554
Zn1 Zn10 Zn3 117.67(3) 7_665 1_554
Pb1 Zn10 Zn3 117.67(3) 7_665 1_554
Zn4 Zn10 Zn3 125.48(4) . 1_554
Zn4 Zn10 Zn3 51.93(2) 1_554 1_554
Zn8 Zn10 Zn3 55.29(2) . .
Zn7 Zn10 Zn3 103.67(3) 3 .
Zn1 Zn10 Zn3 117.67(3) 7_665 .
Pb1 Zn10 Zn3 117.67(3) 7_665 .
Zn4 Zn10 Zn3 51.93(2) . .
Zn4 Zn10 Zn3 125.48(4) 1_554 .
Zn3 Zn10 Zn3 100.61(4) 1_554 .
Zn8 Zn10 Ce3 70.81(3) . .
Zn7 Zn10 Ce3 67.84(3) 3 .
Zn1 Zn10 Ce3 179.47(3) 7_665 .
Pb1 Zn10 Ce3 179.47(3) 7_665 .
Zn4 Zn10 Ce3 62.90(2) . .
Zn4 Zn10 Ce3 62.90(2) 1_554 .
Zn3 Zn10 Ce3 62.59(2) 1_554 .
Zn3 Zn10 Ce3 62.59(2) . .
Zn8 Zn10 Ce2 64.65(2) . .
Zn7 Zn10 Ce2 138.353(15) 3 .
Zn1 Zn10 Ce2 62.462(17) 7_665 .
Pb1 Zn10 Ce2 62.462(17) 7_665 .
Zn4 Zn10 Ce2 89.271(17) . .
Zn4 Zn10 Ce2 166.58(3) 1_554 .
Zn3 Zn10 Ce2 115.47(3) 1_554 .
Zn3 Zn10 Ce2 56.99(2) . .
Ce3 Zn10 Ce2 117.91(2) . .
Zn8 Zn10 Ce2 64.65(2) . 1_554
Zn7 Zn10 Ce2 138.354(15) 3 1_554
Zn1 Zn10 Ce2 62.462(17) 7_665 1_554
Pb1 Zn10 Ce2 62.462(17) 7_665 1_554
Zn4 Zn10 Ce2 166.58(3) . 1_554
Zn4 Zn10 Ce2 89.272(17) 1_554 1_554
Zn3 Zn10 Ce2 56.99(2) 1_554 1_554
Zn3 Zn10 Ce2 115.47(3) . 1_554
Ce3 Zn10 Ce2 117.91(2) . 1_554
Ce2 Zn10 Ce2 78.60(2) . 1_554
Zn8 Zn10 Ce4 138.550(15) . 3_556
Zn7 Zn10 Ce4 65.69(2) 3 3_556
Zn1 Zn10 Ce4 62.098(17) 7_665 3_556
Pb1 Zn10 Ce4 62.098(17) 7_665 3_556
Zn4 Zn10 Ce4 56.86(2) . 3_556
Zn4 Zn10 Ce4 114.83(3) 1_554 3_556
Zn3 Zn10 Ce4 166.16(3) 1_554 3_556
Zn3 Zn10 Ce4 90.850(17) . 3_556
Ce3 Zn10 Ce4 117.52(2) . 3_556
Ce2 Zn10 Ce4 77.298(14) . 3_556
Ce2 Zn10 Ce4 124.55(3) 1_554 3_556
Zn9 Zn11 Zn6 115.56(4) . 7_665
Zn9 Zn11 Zn12 110.23(2) . 3_545
Zn6 Zn11 Zn12 108.48(2) 7_665 3_545
Zn9 Zn11 Zn12 110.23(2) . 3_546
Zn6 Zn11 Zn12 108.48(2) 7_665 3_546
Zn12 Zn11 Zn12 103.11(3) 3_545 3_546
Zn9 Zn11 Zn5 55.84(2) . .
Zn6 Zn11 Zn5 120.12(3) 7_665 .
Zn12 Zn11 Zn5 130.78(3) 3_545 .
Zn12 Zn11 Zn5 55.789(18) 3_546 .
Zn9 Zn11 Zn5 55.85(2) . 1_554
Zn6 Zn11 Zn5 120.12(3) 7_665 1_554
Zn12 Zn11 Zn5 55.788(18) 3_545 1_554
Zn12 Zn11 Zn5 130.78(3) 3_546 1_554
Zn5 Zn11 Zn5 101.77(4) . 1_554
Zn9 Zn11 Zn2 119.16(3) . 7_665
Zn6 Zn11 Zn2 55.04(2) 7_665 7_665
Zn12 Zn11 Zn2 130.28(3) 3_545 7_665
Zn12 Zn11 Zn2 55.410(18) 3_546 7_665
Zn5 Zn11 Zn2 77.75(2) . 7_665
Zn5 Zn11 Zn2 172.18(4) 1_554 7_665
Zn9 Zn11 Zn2 119.16(3) . 7_664
Zn6 Zn11 Zn2 55.04(2) 7_665 7_664
Zn12 Zn11 Zn2 55.410(18) 3_545 7_664
Zn12 Zn11 Zn2 130.28(3) 3_546 7_664
Zn5 Zn11 Zn2 172.17(4) . 7_664
Zn5 Zn11 Zn2 77.75(2) 1_554 7_664
Zn2 Zn11 Zn2 101.64(4) 7_665 7_664
Zn9 Zn11 Ce3 67.39(3) . 3_545
Zn6 Zn11 Ce3 177.06(4) 7_665 3_545
Zn12 Zn11 Ce3 69.874(18) 3_545 3_545
Zn12 Zn11 Ce3 69.874(18) 3_546 3_545
Zn5 Zn11 Ce3 61.22(2) . 3_545
Zn5 Zn11 Ce3 61.22(2) 1_554 3_545
Zn2 Zn11 Ce3 123.96(2) 7_665 3_545
Zn2 Zn11 Ce3 123.96(2) 7_664 3_545
Zn9 Zn11 Ce3 179.73(4) . 7_665
Zn6 Zn11 Ce3 64.72(3) 7_665 7_665
Zn12 Zn11 Ce3 69.622(17) 3_545 7_665
Zn12 Zn11 Ce3 69.622(17) 3_546 7_665
Zn5 Zn11 Ce3 124.06(2) . 7_665
Zn5 Zn11 Ce3 124.06(2) 1_554 7_665
Zn2 Zn11 Ce3 60.97(2) 7_665 7_665
Zn2 Zn11 Ce3 60.97(2) 7_664 7_665
Ce3 Zn11 Ce3 112.34(3) 3_545 7_665
Zn9 Zn11 Ce2 64.72(2) . 1_554
Zn6 Zn11 Ce2 66.14(2) 7_665 1_554
Zn12 Zn11 Ce2 89.692(11) 3_545 1_554
Zn12 Zn11 Ce2 167.19(2) 3_546 1_554
Zn5 Zn11 Ce2 115.70(3) . 1_554
Zn5 Zn11 Ce2 57.48(2) 1_554 1_554
Zn2 Zn11 Ce2 115.52(3) 7_665 1_554
Zn2 Zn11 Ce2 57.34(2) 7_664 1_554
Ce3 Zn11 Ce2 115.99(2) 3_545 1_554
Ce3 Zn11 Ce2 115.48(2) 7_665 1_554
Zn9 Zn11 Ce2 64.72(2) . .
Zn6 Zn11 Ce2 66.14(2) 7_665 .
Zn12 Zn11 Ce2 167.19(2) 3_545 .
Zn12 Zn11 Ce2 89.692(11) 3_546 .
Zn5 Zn11 Ce2 57.48(2) . .
Zn5 Zn11 Ce2 115.70(3) 1_554 .
Zn2 Zn11 Ce2 57.34(2) 7_665 .
Zn2 Zn11 Ce2 115.52(3) 7_664 .
Ce3 Zn11 Ce2 115.99(2) 3_545 .
Ce3 Zn11 Ce2 115.48(2) 7_665 .
Ce2 Zn11 Ce2 77.50(2) 1_554 .
Zn2 Zn12 Zn2 180.0 . 5_566
Zn2 Zn12 Zn5 85.09(3) . 7_565
Zn2 Zn12 Zn5 94.91(3) 5_566 7_565
Zn2 Zn12 Zn5 94.91(3) . 3_556
Zn2 Zn12 Zn5 85.09(3) 5_566 3_556
Zn5 Zn12 Zn5 180.00(3) 7_565 3_556
Zn2 Zn12 Zn11 62.859(18) . 7_565
Zn2 Zn12 Zn11 117.142(18) 5_566 7_565
Zn5 Zn12 Zn11 62.614(18) 7_565 7_565
Zn5 Zn12 Zn11 117.386(18) 3_556 7_565
Zn2 Zn12 Zn11 117.141(18) . 3_556
Zn2 Zn12 Zn11 62.858(18) 5_566 3_556
Zn5 Zn12 Zn11 117.386(18) 7_565 3_556
Zn5 Zn12 Zn11 62.614(18) 3_556 3_556
Zn11 Zn12 Zn11 180.00(3) 7_565 3_556
Zn2 Zn12 Zn11 62.859(18) . 7_566
Zn2 Zn12 Zn11 117.142(18) 5_566 7_566
Zn5 Zn12 Zn11 62.614(18) 7_565 7_566
Zn5 Zn12 Zn11 117.386(18) 3_556 7_566
Zn11 Zn12 Zn11 103.11(3) 7_565 7_566
Zn11 Zn12 Zn11 76.89(3) 3_556 7_566
Zn2 Zn12 Zn11 117.141(18) . 3
Zn2 Zn12 Zn11 62.858(18) 5_566 3
Zn5 Zn12 Zn11 117.386(18) 7_565 3
Zn5 Zn12 Zn11 62.614(18) 3_556 3
Zn11 Zn12 Zn11 76.89(3) 7_565 3
Zn11 Zn12 Zn11 103.11(3) 3_556 3
Zn11 Zn12 Zn11 180.00(3) 7_566 3
Zn2 Zn12 Ce3 58.939(14) . .
Zn2 Zn12 Ce3 121.061(14) 5_566 .
Zn5 Zn12 Ce3 121.157(14) 7_565 .
Zn5 Zn12 Ce3 58.843(15) 3_556 .
Zn11 Zn12 Ce3 59.836(18) 7_565 .
Zn11 Zn12 Ce3 120.164(18) 3_556 .
Zn11 Zn12 Ce3 120.529(18) 7_566 .
Zn11 Zn12 Ce3 59.471(18) 3 .
Zn2 Zn12 Ce3 121.062(14) . 5_565
Zn2 Zn12 Ce3 58.939(14) 5_566 5_565
Zn5 Zn12 Ce3 58.843(15) 7_565 5_565
Zn5 Zn12 Ce3 121.157(14) 3_556 5_565
Zn11 Zn12 Ce3 59.472(18) 7_565 5_565
Zn11 Zn12 Ce3 120.528(18) 3_556 5_565
Zn11 Zn12 Ce3 120.164(18) 7_566 5_565
Zn11 Zn12 Ce3 59.836(18) 3 5_565
Ce3 Zn12 Ce3 99.658(12) . 5_565
Zn2 Zn12 Ce3 58.938(14) . 1_556
Zn2 Zn12 Ce3 121.061(14) 5_566 1_556
Zn5 Zn12 Ce3 121.157(15) 7_565 1_556
Zn5 Zn12 Ce3 58.843(15) 3_556 1_556
Zn11 Zn12 Ce3 120.528(18) 7_565 1_556
Zn11 Zn12 Ce3 59.472(18) 3_556 1_556
Zn11 Zn12 Ce3 59.836(18) 7_566 1_556
Zn11 Zn12 Ce3 120.164(18) 3 1_556
Ce3 Zn12 Ce3 80.342(12) . 1_556
Ce3 Zn12 Ce3 180.0 5_565 1_556
Zn2 Zn12 Ce3 121.062(14) . 5_566
Zn2 Zn12 Ce3 58.939(14) 5_566 5_566
Zn5 Zn12 Ce3 58.843(15) 7_565 5_566
Zn5 Zn12 Ce3 121.157(15) 3_556 5_566
Zn11 Zn12 Ce3 120.164(18) 7_565 5_566
Zn11 Zn12 Ce3 59.836(18) 3_556 5_566
Zn11 Zn12 Ce3 59.472(18) 7_566 5_566
Zn11 Zn12 Ce3 120.528(18) 3 5_566
Ce3 Zn12 Ce3 180.0 . 5_566
Ce3 Zn12 Ce3 80.341(12) 5_565 5_566
Ce3 Zn12 Ce3 99.659(12) 1_556 5_566

loop_
_geom_bond_atom_site_label_1
_geom_bond_atom_site_label_2
_geom_bond_distance
_geom_bond_site_symmetry_2
Ce1 Zn8 3.1517(7) 1_556
Ce1 Zn8 3.1517(7) .
Ce1 Zn9 3.1753(7) .
Ce1 Zn9 3.1753(7) 1_556
Ce1 Zn7 3.1955(7) 1_556
Ce1 Zn7 3.1955(7) .
Ce1 Zn3 3.2303(10) .
Ce1 Zn6 3.2418(7) .
Ce1 Zn6 3.2418(7) 1_556
Ce1 Zn4 3.3015(10) 3_546
Ce1 Pb1 3.3440(5) .
Ce2 Zn3 3.1377(10) .
Ce2 Zn2 3.1747(10) 7_665
Ce2 Zn5 3.1803(10) .
Ce2 Zn1 3.3128(4) 7_666
Ce2 Pb1 3.3128(4) 7_666
Ce2 Zn1 3.3128(4) 7_665
Ce2 Pb1 3.3128(4) 7_665
Ce2 Zn8 3.3850(7) 1_556
Ce2 Zn8 3.3850(7) .
Ce2 Zn9 3.4293(7) .
Ce2 Zn9 3.4293(7) 1_556
Ce2 Zn6 3.4959(8) 7_666
Ce3 Zn5 3.1155(7) 3_556
Ce3 Zn5 3.1155(7) 3
Ce3 Zn2 3.1153(7) .
Ce3 Zn2 3.1154(7) 1_554
Ce3 Zn10 3.1634(10) .
Ce3 Zn4 3.1676(7) 1_554
Ce3 Zn4 3.1676(7) .
Ce3 Zn3 3.1683(7) 1_554
Ce3 Zn3 3.1683(7) .
Ce3 Zn6 3.1742(10) .
Ce3 Zn11 3.1988(10) 3
Ce3 Zn11 3.2159(10) 7_565
Ce4 Zn4 3.1660(10) 7_565
Ce4 Zn4 3.1660(10) 3_546
Ce4 Pb1 3.3454(4) .
Ce4 Zn1 3.3455(4) 5
Ce4 Zn1 3.3455(4) 1_556
Ce4 Pb1 3.3455(4) 1_556
Ce4 Pb1 3.3455(4) 5
Ce4 Zn1 3.3455(4) 5_556
Ce4 Pb1 3.3455(4) 5_556
Ce4 Zn7 3.4788(7) 5
Ce4 Zn7 3.4788(7) 1_556
Pb1 Zn10 2.6716(10) 7_565
Pb1 Zn7 2.7165(9) .
Pb1 Zn6 2.7206(9) .
Pb1 Ce2 3.3129(4) 7_565
Pb1 Ce2 3.3129(4) 7_564
Pb1 Ce4 3.3454(4) 1_554
Pb1 Ce1 3.3440(5) 1_554
Zn2 Zn6 2.5733(6) .
Zn2 Zn6 2.5733(6) 1_556
Zn2 Zn12 2.6844(9) .
Zn2 Zn3 2.7488(13) .
Zn2 Zn11 2.9017(8) 7_565
Zn2 Zn11 2.9017(8) 7_566
Zn2 Ce3 3.1153(7) 1_556
Zn2 Ce2 3.1748(10) 7_565
Zn3 Zn4 2.5460(12) .
Zn3 Zn8 2.5777(6) .
Zn3 Zn8 2.5778(6) 1_556
Zn3 Zn10 2.9231(8) .
Zn3 Zn10 2.9231(8) 1_556
Zn3 Ce3 3.1683(7) 1_556
Zn4 Zn7 2.5488(6) 3_556
Zn4 Zn7 2.5488(6) 3
Zn4 Zn5 2.7887(13) 3_556
Zn4 Zn10 2.8916(8) 1_556
Zn4 Zn10 2.8916(8) .
Zn4 Ce3 3.1676(7) 1_556
Zn4 Ce4 3.1659(9) 3_556
Zn4 Ce1 3.3015(10) 3_556
Zn5 Zn9 2.6003(6) 1_556
Zn5 Zn9 2.6003(6) .
Zn5 Zn12 2.6999(9) 3_546
Zn5 Zn4 2.7887(13) 3_546
Zn5 Zn11 2.8989(8) .
Zn5 Zn11 2.8989(8) 1_556
Zn5 Ce3 3.1155(7) 3_545
Zn5 Ce3 3.1155(7) 3_546
Zn6 Zn2 2.5733(6) 1_554
Zn6 Zn11 2.6460(12) 7_565
Zn6 Zn8 2.7905(12) .
Zn6 Ce1 3.2418(7) 1_554
Zn6 Ce2 3.4959(8) 7_564
Zn6 Ce2 3.4959(8) 7_565
Zn7 Zn4 2.5488(6) 3_545
Zn7 Zn4 2.5488(6) 3_546
Zn7 Zn10 2.5933(12) 3_545
Zn7 Zn9 2.7854(12) .
Zn7 Ce1 3.1955(7) 1_554
Zn7 Ce3 3.2469(10) 3_545
Zn7 Ce4 3.4788(7) 1_554
Zn8 Zn9 2.5345(12) .
Zn8 Zn3 2.5778(6) 1_554
Zn8 Zn10 2.5976(12) .
Zn8 Ce1 3.1517(7) 1_554
Zn8 Ce2 3.3850(7) 1_554
Zn9 Zn5 2.6003(6) 1_554
Zn9 Zn11 2.6309(12) .
Zn9 Ce1 3.1753(7) 1_554
Zn9 Ce3 3.2683(10) 3_545
Zn9 Ce2 3.4293(7) 1_554
Zn10 Zn7 2.5934(12) 3
Zn10 Zn1 2.6716(10) 7_665
Zn10 Pb1 2.6716(10) 7_665
Zn10 Zn4 2.8916(8) 1_554
Zn10 Zn3 2.9231(8) 1_554
Zn10 Ce2 3.5511(8) 1_554
Zn10 Ce4 3.6204(7) 3_556
Zn11 Zn6 2.6460(12) 7_665
Zn11 Zn12 2.8719(6) 3_545
Zn11 Zn12 2.8719(6) 3_546
Zn11 Zn5 2.8989(8) 1_554
Zn11 Zn2 2.9017(8) 7_665
Zn11 Zn2 2.9017(8) 7_664
Zn11 Ce3 3.1988(10) 3_545
Zn11 Ce3 3.2160(10) 7_665
Zn11 Ce2 3.5933(8) 1_554
Zn12 Zn2 2.6844(9) 5_566
Zn12 Zn5 2.6999(9) 7_565
Zn12 Zn5 2.6999(9) 3_556
Zn12 Zn11 2.8718(6) 7_565
Zn12 Zn11 2.8718(6) 3_556
Zn12 Zn11 2.8718(6) 7_566
Zn12 Zn11 2.8718(6) 3
Zn12 Ce3 3.4868(4) 5_565
Zn12 Ce3 3.4868(4) 1_556
Zn12 Ce3 3.4868(4) 5_566
